data_7058411
loop_
_publ_author_name
'Peigneguy, Fanny'
'Allain, Magali'
'Cougnon, Charles'
'Fr\`ere, Pierre'
'Siegler, Benjamin'
'Bressy, Christine'
'Gohier, Fr\'ed\'eric'

_publ_section_title
;
 Syntheses and NMR and XRD studies of carbohydrate--ferrocene conjugates
;
_journal_issue 24
_journal_name_full 'New Journal of Chemistry'
_journal_page_first 9706
_journal_paper_doi 10.1039/C9NJ01563A
_journal_volume 43
_journal_year 2019
_chemical_absolute_configuration rmad
_chemical_formula_moiety 'C24 H24 F Fe N3 O5, C H4 O'
_chemical_formula_sum 'C25 H28 F Fe N3 O6'
_chemical_formula_weight 541.35
_space_group_IT_number 4
_space_group_name_Hall 'P 2yb'
_space_group_name_H-M_alt 'P 1 21 1'
_symmetry_cell_setting monoclinic
_symmetry_Int_Tables_number 4
_symmetry_space_group_name_Hall 'P 2yb'
_symmetry_space_group_name_H-M 'P 1 21 1'
_atom_sites_solution_hydrogens geom
_atom_sites_solution_primary direct
_atom_sites_solution_secondary difmap
_audit_creation_date 2018-12-21T11:01:37-00:00
_audit_creation_method 'WinGX routine CIF_UPDATE'
_audit_update_record
;
2019-02-12 deposited with the CCDC.    2019-05-27 downloaded from the CCDC.
;
_cell_angle_alpha 90
_cell_angle_beta 90.648(2)
_cell_angle_gamma 90
_cell_formula_units_Z 2
_cell_length_a 7.9733(2)
_cell_length_b 7.1751(2)
_cell_length_c 20.4219(6)
_cell_measurement_reflns_used 2396
_cell_measurement_temperature 150.0(1)
_cell_measurement_theta_max 71.882
_cell_measurement_theta_min 4.288
_cell_volume 1168.25(6)
_computing_cell_refinement 'CrysAlisPro 1.171.38.46 (Rigaku OD, 2015)'
_computing_data_collection 'CrysAlisPro 1.171.38.46 (Rigaku OD, 2015)'
_computing_data_reduction 'CrysAlisPro 1.171.38.46 (Rigaku OD, 2015)'
_computing_molecular_graphics 'DIAMOND 3.2k (Crystal Impact GbR, 2014)'
_computing_publication_material 'WinGX publication routines (Farrugia, 2012)'
_computing_structure_refinement 'SHELXL-2016/4 (Sheldrick, 2016)'
_computing_structure_solution 'SHELXS-2013/1 (Sheldrick, 2013)'
_diffrn_ambient_temperature 150.0(1)
_diffrn_detector_area_resol_mean 5.199
_diffrn_measured_fraction_theta_full 0.983
_diffrn_measured_fraction_theta_max 0.96
_diffrn_measurement_device_type 'SuperNova, Single source at offset, AtlasS2'
_diffrn_measurement_method '\w scans'
_diffrn_radiation_monochromator mirror
_diffrn_radiation_type CuK\a
_diffrn_radiation_wavelength 1.54184
_diffrn_reflns_av_R_equivalents 0.0274
_diffrn_reflns_av_unetI/netI 0.0466
_diffrn_reflns_Laue_measured_fraction_full 0.983
_diffrn_reflns_Laue_measured_fraction_max 0.96
_diffrn_reflns_limit_h_max 9
_diffrn_reflns_limit_h_min -9
_diffrn_reflns_limit_k_max 8
_diffrn_reflns_limit_k_min -8
_diffrn_reflns_limit_l_max 24
_diffrn_reflns_limit_l_min -22
_diffrn_reflns_number 4410
_diffrn_reflns_point_group_measured_fraction_full 0.717
_diffrn_reflns_point_group_measured_fraction_max 0.696
_diffrn_reflns_theta_full 70
_diffrn_reflns_theta_max 72.533
_diffrn_reflns_theta_min 4.33
_exptl_absorpt_coefficient_mu 5.668
_exptl_absorpt_correction_T_max 1
_exptl_absorpt_correction_T_min 0.80543
_exptl_absorpt_correction_type multi-scan
_exptl_absorpt_process_details
;
        CrysAlisPro 1.171.38.46 (Rigaku Oxford Diffraction, 2015)
        Empirical absorption correction using spherical harmonics,
 implemented in SCALE3 ABSPACK scaling algorithm.
;
_exptl_crystal_colour yellow
_exptl_crystal_density_diffrn 1.539
_exptl_crystal_description prism
_exptl_crystal_F_000 564
_exptl_crystal_size_max 0.207
_exptl_crystal_size_mid 0.089
_exptl_crystal_size_min 0.038
_refine_diff_density_max 0.488
_refine_diff_density_min -0.251
_refine_diff_density_rms 0.06
_refine_ls_abs_structure_details
;
 Classical Flack method preferred over Parsons because s.u. lower.
;
_refine_ls_abs_structure_Flack 0.004(6)
_refine_ls_extinction_method none
_refine_ls_goodness_of_fit_ref 1.084
_refine_ls_hydrogen_treatment constr
_refine_ls_matrix_type full
_refine_ls_number_parameters 330
_refine_ls_number_reflns 3224
_refine_ls_number_restraints 1
_refine_ls_restrained_S_all 1.084
_refine_ls_R_factor_all 0.0402
_refine_ls_R_factor_gt 0.0377
_refine_ls_shift/su_max 0
_refine_ls_shift/su_mean 0
_refine_ls_structure_factor_coef Fsqd
_refine_ls_weighting_details 'w=1/[\s^2^(Fo^2^)+(0.0444P)^2^+0.3382P] where P=(Fo^2^+2Fc^2^)/3'
_refine_ls_weighting_scheme calc
_refine_ls_wR_factor_gt 0.092
_refine_ls_wR_factor_ref 0.0939
_reflns_Friedel_coverage 0.338
_reflns_Friedel_fraction_full 0.402
_reflns_Friedel_fraction_max 0.384
_reflns_number_gt 3080
_reflns_number_total 3224
_reflns_threshold_expression 'I > 2\s(I)'
_cod_data_source_file c9nj01563a2.cif
_cod_data_source_block fg216-150k
_cod_depositor_comments 'Adding full bibliography for 7058409--7058413.cif.'
_cod_original_sg_symbol_H-M 'P 21'
_cod_database_code 7058411

loop_
_symmetry_equiv_pos_as_xyz
'x, y, z'
'-x, y+1/2, -z'

loop_
_atom_site_label
_atom_site_type_symbol
_atom_site_fract_x
_atom_site_fract_y
_atom_site_fract_z
_atom_site_U_iso_or_equiv
_atom_site_adp_type
_atom_site_occupancy
_atom_site_site_symmetry_order
_atom_site_calc_flag
_atom_site_refinement_flags_posn
_atom_site_refinement_flags_adp
C1 C 0.2741(5) 1.4062(9) 0.65180(19) 0.0328(10) Uani 1 1 d . .
C2 C 0.1272(6) 1.4821(8) 0.6745(2) 0.0330(11) Uani 1 1 d . .
H2 H 0.056198 1.548547 0.64657 0.04 Uiso 1 1 calc R U
C3 C 0.0872(5) 1.4570(7) 0.7402(2) 0.0289(10) Uani 1 1 d . .
H3 H -0.010648 1.507859 0.756959 0.035 Uiso 1 1 calc R U
C4 C 0.1950(5) 1.3555(6) 0.78008(18) 0.0217(9) Uani 1 1 d . .
C5 C 0.3439(6) 1.2836(7) 0.7568(2) 0.0264(9) Uani 1 1 d . .
H5 H 0.416317 1.21867 0.784617 0.032 Uiso 1 1 calc R U
C6 C 0.3842(6) 1.3100(7) 0.6906(2) 0.0307(10) Uani 1 1 d . .
H6 H 0.483423 1.263026 0.673731 0.037 Uiso 1 1 calc R U
C7 C 0.2398(5) 1.2366(6) 0.88876(19) 0.0208(8) Uani 1 1 d . .
H7 H 0.352364 1.29105 0.891594 0.025 Uiso 1 1 calc R U
C8 C 0.1496(5) 1.2522(6) 0.95382(19) 0.0195(8) Uani 1 1 d . .
H8 H 0.034865 1.204734 0.948926 0.023 Uiso 1 1 calc R U
C9 C 0.2437(5) 1.1375(7) 1.00474(18) 0.0199(8) Uani 1 1 d . .
H9 H 0.35217 1.19683 1.013945 0.024 Uiso 1 1 calc R U
C10 C 0.2740(5) 0.9378(6) 0.98140(17) 0.0196(9) Uani 1 1 d . .
H10 H 0.167487 0.869625 0.980323 0.024 Uiso 1 1 calc R U
C11 C 0.3509(5) 0.9382(5) 0.91254(18) 0.0185(8) Uani 1 1 d . .
H11 H 0.464079 0.991382 0.914365 0.022 Uiso 1 1 calc R U
C12 C 0.3571(5) 0.7417(7) 0.88507(19) 0.0216(8) Uani 1 1 d . .
H12A H 0.401269 0.658402 0.918478 0.026 Uiso 1 1 calc R U
H12B H 0.243974 0.701535 0.87432 0.026 Uiso 1 1 calc R U
C13 C 0.4265(5) 0.7821(6) 0.76532(19) 0.0209(8) Uani 1 1 d . .
H13 H 0.332015 0.846348 0.750632 0.025 Uiso 1 1 calc R U
C14 C 0.5607(5) 0.7241(7) 0.72853(19) 0.0221(8) Uani 1 1 d . .
C15 C 0.5861(5) 0.7349(7) 0.65814(19) 0.0232(9) Uani 1 1 d . .
C16 C 0.5003(5) 0.8543(7) 0.61292(19) 0.0258(10) Uani 1 1 d . .
H16 H 0.421904 0.945054 0.623575 0.031 Uiso 1 1 calc R U
C17 C 0.5553(5) 0.8103(8) 0.5490(2) 0.0311(10) Uani 1 1 d . .
H17 H 0.519168 0.867431 0.510484 0.037 Uiso 1 1 calc R U
C18 C 0.6744(5) 0.6651(7) 0.5538(2) 0.0296(10) Uani 1 1 d . .
H18 H 0.729674 0.609463 0.519008 0.035 Uiso 1 1 calc R U
C19 C 0.6950(5) 0.6186(7) 0.6215(2) 0.0257(9) Uani 1 1 d . .
H19 H 0.766808 0.528365 0.638622 0.031 Uiso 1 1 calc R U
C20 C 0.9594(6) 0.9811(8) 0.6594(2) 0.0357(11) Uani 1 1 d . .
H20 H 0.998051 0.92858 0.698342 0.043 Uiso 1 1 calc R U
C21 C 0.8391(6) 1.1272(8) 0.6534(2) 0.0346(11) Uani 1 1 d . .
H21 H 0.785951 1.187626 0.687677 0.042 Uiso 1 1 calc R U
C22 C 0.8152(7) 1.1636(8) 0.5861(3) 0.0389(12) Uani 1 1 d . .
H22 H 0.743216 1.252484 0.568268 0.047 Uiso 1 1 calc R U
C23 C 0.9202(7) 1.0408(9) 0.5502(3) 0.0434(14) Uani 1 1 d . .
H23 H 0.92831 1.034802 0.504838 0.052 Uiso 1 1 calc R U
C24 C 1.0096(6) 0.9300(8) 0.5956(3) 0.0389(13) Uani 1 1 d . .
H24 H 1.088088 0.839004 0.585384 0.047 Uiso 1 1 calc R U
C25 C 0.2018(6) 0.5764(9) 1.1657(2) 0.0401(13) Uani 1 1 d . .
H25A H 0.280502 0.497501 1.188357 0.06 Uiso 1 1 calc R U
H25B H 0.090479 0.527932 1.170937 0.06 Uiso 1 1 calc R U
H25C H 0.207563 0.700012 1.18362 0.06 Uiso 1 1 calc R U
N1 N 0.4607(4) 0.7267(5) 0.82655(15) 0.0199(7) Uani 1 1 d . .
N2 N 0.6101(4) 0.6375(6) 0.82967(16) 0.0254(8) Uani 1 1 d . .
N3 N 0.6710(4) 0.6362(6) 0.76964(17) 0.0267(8) Uani 1 1 d . .
O1 O 0.1388(3) 1.3331(5) 0.84343(13) 0.0234(6) Uani 1 1 d . .
O2 O 0.2467(3) 1.0452(4) 0.86904(13) 0.0211(6) Uani 1 1 d . .
O3 O 0.1452(4) 1.4400(4) 0.97516(14) 0.0240(7) Uani 1 1 d . .
H3A H 0.061485 1.491286 0.959962 0.036 Uiso 1 1 calc R U
O4 O 0.1465(3) 1.1367(5) 1.06361(13) 0.0244(6) Uani 1 1 d . .
H4 H 0.209286 1.125381 1.095446 0.037 Uiso 1 1 calc R U
O5 O 0.3876(3) 0.8479(5) 1.02502(13) 0.0278(7) Uani 1 1 d . .
H5A H 0.335957 0.775617 1.048462 0.042 Uiso 1 1 calc R U
O6 O 0.2411(4) 0.5820(6) 1.09848(16) 0.0353(8) Uani 1 1 d . .
H6A H 0.198433 0.492221 1.079845 0.053 Uiso 1 1 calc R U
F1 F 0.3116(4) 1.4307(6) 0.58722(12) 0.0495(10) Uani 1 1 d . .
FE1 Fe 0.75534(8) 0.89202(10) 0.60558(3) 0.02221(17) Uani 1 1 d . .

loop_
_atom_site_aniso_label
_atom_site_aniso_U_11
_atom_site_aniso_U_22
_atom_site_aniso_U_33
_atom_site_aniso_U_23
_atom_site_aniso_U_13
_atom_site_aniso_U_12
C1 0.038(2) 0.042(3) 0.0187(18) 0.001(2) 0.0015(15) -0.012(3)
C2 0.032(2) 0.039(3) 0.027(2) 0.010(2) -0.0064(17) -0.007(2)
C3 0.0245(19) 0.032(3) 0.030(2) 0.0026(18) -0.0001(16) -0.0016(18)
C4 0.0251(18) 0.022(2) 0.0184(17) -0.0006(15) 0.0038(13) -0.0023(17)
C5 0.027(2) 0.025(2) 0.027(2) 0.0021(17) 0.0023(16) 0.0005(18)
C6 0.031(2) 0.030(3) 0.031(2) -0.0041(19) 0.0119(17) -0.005(2)
C7 0.0190(17) 0.023(2) 0.0200(18) -0.0009(17) 0.0002(14) 0.0011(18)
C8 0.0151(16) 0.022(2) 0.0211(19) -0.0007(16) -0.0003(13) 0.0003(16)
C9 0.0156(16) 0.025(2) 0.0188(18) 0.0002(17) 0.0013(13) -0.0025(17)
C10 0.0190(16) 0.023(3) 0.0168(17) 0.0033(14) -0.0005(13) 0.0026(15)
C11 0.0187(16) 0.019(2) 0.0183(17) 0.0011(14) -0.0004(13) 0.0002(15)
C12 0.0214(18) 0.025(2) 0.0185(18) 0.0023(16) 0.0033(14) -0.0048(17)
C13 0.0199(18) 0.020(2) 0.0226(19) 0.0001(16) -0.0019(14) -0.0002(16)
C14 0.0234(18) 0.021(2) 0.0216(19) -0.0027(16) 0.0016(14) -0.0011(18)
C15 0.0238(19) 0.024(2) 0.022(2) -0.0030(17) 0.0009(15) -0.0029(18)
C16 0.0241(18) 0.029(3) 0.0240(19) -0.0006(17) 0.0012(14) 0.0012(18)
C17 0.029(2) 0.043(3) 0.0214(19) -0.003(2) -0.0029(15) -0.006(2)
C18 0.029(2) 0.032(3) 0.028(2) -0.0095(19) 0.0071(16) -0.008(2)
C19 0.025(2) 0.022(2) 0.030(2) -0.0019(18) 0.0039(16) -0.0008(18)
C20 0.032(2) 0.038(3) 0.038(2) 0.003(2) -0.0077(18) -0.011(2)
C21 0.039(2) 0.026(3) 0.039(3) -0.010(2) 0.0011(19) -0.006(2)
C22 0.047(3) 0.024(3) 0.045(3) 0.008(2) -0.007(2) -0.004(2)
C23 0.049(3) 0.048(3) 0.034(3) 0.001(2) 0.012(2) -0.022(3)
C24 0.026(2) 0.036(4) 0.054(3) -0.006(2) 0.0102(19) -0.007(2)
C25 0.037(3) 0.053(4) 0.031(2) 0.010(2) 0.0045(19) 0.014(2)
N1 0.0208(15) 0.0212(19) 0.0178(15) -0.0022(14) 0.0009(12) 0.0003(14)
N2 0.0236(16) 0.030(2) 0.0229(17) 0.0015(16) 0.0014(13) 0.0048(16)
N3 0.0250(17) 0.033(2) 0.0216(17) -0.0011(16) 0.0005(13) 0.0057(17)
O1 0.0233(13) 0.0269(16) 0.0201(13) 0.0037(12) 0.0034(10) 0.0039(12)
O2 0.0260(14) 0.0225(16) 0.0146(13) -0.0003(11) -0.0033(10) 0.0014(12)
O3 0.0251(13) 0.0209(18) 0.0260(14) -0.0036(11) 0.0019(11) 0.0029(12)
O4 0.0229(13) 0.0338(18) 0.0166(13) -0.0007(12) 0.0019(10) 0.0001(13)
O5 0.0268(13) 0.036(2) 0.0206(13) 0.0043(12) 0.0005(10) 0.0080(13)
O6 0.0362(17) 0.039(2) 0.0306(17) -0.0016(14) -0.0038(13) -0.0008(16)
F1 0.0537(17) 0.075(3) 0.0202(12) 0.0012(14) 0.0073(11) -0.0119(18)
FE1 0.0244(3) 0.0213(3) 0.0210(3) -0.0001(3) 0.0018(2) -0.0004(3)

loop_
_atom_type_symbol
_atom_type_description
_atom_type_scat_dispersion_real
_atom_type_scat_dispersion_imag
_atom_type_scat_source
C C 0.0181 0.0091 'International Tables Vol C Tables 4.2.6.8 and 6.1.1.4'
H H 0 0 'International Tables Vol C Tables 4.2.6.8 and 6.1.1.4'
N N 0.0311 0.018 'International Tables Vol C Tables 4.2.6.8 and 6.1.1.4'
O O 0.0492 0.0322 'International Tables Vol C Tables 4.2.6.8 and 6.1.1.4'
F F 0.0727 0.0534 'International Tables Vol C Tables 4.2.6.8 and 6.1.1.4'
Fe Fe -1.1336 3.1974 'International Tables Vol C Tables 4.2.6.8 and 6.1.1.4'

loop_
_geom_angle_atom_site_label_1
_geom_angle_atom_site_label_2
_geom_angle_atom_site_label_3
_geom_angle
C6 C1 F1 118.6(4)
C6 C1 C2 123.3(4)
F1 C1 C2 118.0(5)
C1 C2 C3 118.5(4)
C1 C2 H2 120.7
C3 C2 H2 120.7
C4 C3 C2 119.1(4)
C4 C3 H3 120.4
C2 C3 H3 120.4
C5 C4 O1 124.4(4)
C5 C4 C3 121.6(4)
O1 C4 C3 114.0(3)
C4 C5 C6 119.1(4)
C4 C5 H5 120.5
C6 C5 H5 120.5
C1 C6 C5 118.3(4)
C1 C6 H6 120.8
C5 C6 H6 120.8
O1 C7 O2 108.1(3)
O1 C7 C8 105.5(3)
O2 C7 C8 109.6(3)
O1 C7 H7 111.1
O2 C7 H7 111.1
C8 C7 H7 111.1
O3 C8 C9 108.6(3)
O3 C8 C7 110.6(4)
C9 C8 C7 108.9(3)
O3 C8 H8 109.6
C9 C8 H8 109.6
C7 C8 H8 109.6
O4 C9 C8 107.9(3)
O4 C9 C10 110.2(3)
C8 C9 C10 111.9(3)
O4 C9 H9 108.9
C8 C9 H9 108.9
C10 C9 H9 108.9
O5 C10 C9 109.4(3)
O5 C10 C11 108.4(3)
C9 C10 C11 110.4(3)
O5 C10 H10 109.5
C9 C10 H10 109.5
C11 C10 H10 109.5
O2 C11 C12 106.9(3)
O2 C11 C10 109.4(3)
C12 C11 C10 110.5(3)
O2 C11 H11 110
C12 C11 H11 110
C10 C11 H11 110
N1 C12 C11 113.0(3)
N1 C12 H12A 109
C11 C12 H12A 109
N1 C12 H12B 109
C11 C12 H12B 109
H12A C12 H12B 107.8
N1 C13 C14 105.6(4)
N1 C13 H13 127.2
C14 C13 H13 127.2
N3 C14 C13 107.7(4)
N3 C14 C15 122.4(4)
C13 C14 C15 129.8(4)
C19 C15 C16 107.6(4)
C19 C15 C14 125.5(4)
C16 C15 C14 126.8(4)
C19 C15 FE1 69.0(2)
C16 C15 FE1 69.4(2)
C14 C15 FE1 129.8(3)
C17 C16 C15 108.1(4)
C17 C16 FE1 69.2(2)
C15 C16 FE1 70.1(2)
C17 C16 H16 126
C15 C16 H16 126
FE1 C16 H16 126.3
C18 C17 C16 108.4(4)
C18 C17 FE1 69.7(3)
C16 C17 FE1 70.3(2)
C18 C17 H17 125.8
C16 C17 H17 125.8
FE1 C17 H17 125.7
C17 C18 C19 107.9(4)
C17 C18 FE1 69.9(3)
C19 C18 FE1 69.7(3)
C17 C18 H18 126
C19 C18 H18 126
FE1 C18 H18 126
C15 C19 C18 107.9(4)
C15 C19 FE1 70.6(3)
C18 C19 FE1 69.3(3)
C15 C19 H19 126
C18 C19 H19 126
FE1 C19 H19 125.6
C24 C20 C21 108.0(5)
C24 C20 FE1 70.0(3)
C21 C20 FE1 69.8(3)
C24 C20 H20 126
C21 C20 H20 126
FE1 C20 H20 125.8
C22 C21 C20 107.7(4)
C22 C21 FE1 69.5(3)
C20 C21 FE1 69.6(3)
C22 C21 H21 126.2
C20 C21 H21 126.2
FE1 C21 H21 126.3
C21 C22 C23 108.3(5)
C21 C22 FE1 70.3(3)
C23 C22 FE1 69.6(3)
C21 C22 H22 125.9
C23 C22 H22 125.9
FE1 C22 H22 125.8
C24 C23 C22 107.8(5)
C24 C23 FE1 70.4(3)
C22 C23 FE1 69.7(3)
C24 C23 H23 126.1
C22 C23 H23 126.1
FE1 C23 H23 125.4
C23 C24 C20 108.3(5)
C23 C24 FE1 69.4(3)
C20 C24 FE1 69.7(3)
C23 C24 H24 125.9
C20 C24 H24 125.9
FE1 C24 H24 126.5
O6 C25 H25A 109.5
O6 C25 H25B 109.5
H25A C25 H25B 109.5
O6 C25 H25C 109.5
H25A C25 H25C 109.5
H25B C25 H25C 109.5
C13 N1 N2 110.8(3)
C13 N1 C12 129.1(4)
N2 N1 C12 120.0(3)
N3 N2 N1 107.0(3)
N2 N3 C14 109.0(3)
C4 O1 C7 119.0(3)
C7 O2 C11 111.3(3)
C8 O3 H3A 109.5
C9 O4 H4 109.5
C10 O5 H5A 109.5
C25 O6 H6A 109.5
C18 FE1 C17 40.4(2)
C18 FE1 C23 109.3(2)
C17 FE1 C23 109.8(2)
C18 FE1 C22 137.0(2)
C17 FE1 C22 110.2(2)
C23 FE1 C22 40.8(2)
C18 FE1 C19 40.97(19)
C17 FE1 C19 68.4(2)
C23 FE1 C19 137.9(2)
C22 FE1 C19 178.0(2)
C18 FE1 C20 140.2(2)
C17 FE1 C20 177.7(2)
C23 FE1 C20 67.9(2)
C22 FE1 C20 67.8(2)
C19 FE1 C20 113.5(2)
C18 FE1 C21 177.1(2)
C17 FE1 C21 138.6(2)
C23 FE1 C21 68.1(2)
C22 FE1 C21 40.2(2)
C19 FE1 C21 141.8(2)
C20 FE1 C21 40.6(2)
C18 FE1 C24 111.1(2)
C17 FE1 C24 138.2(2)
C23 FE1 C24 40.1(2)
C22 FE1 C24 67.8(2)
C19 FE1 C24 112.1(2)
C20 FE1 C24 40.3(2)
C21 FE1 C24 67.9(2)
C18 FE1 C16 68.05(18)
C17 FE1 C16 40.41(17)
C23 FE1 C16 138.7(2)
C22 FE1 C16 111.8(2)
C19 FE1 C16 68.16(18)
C20 FE1 C16 141.14(18)
C21 FE1 C16 112.89(19)
C24 FE1 C16 178.5(2)
C18 FE1 C15 68.28(17)
C17 FE1 C15 68.14(18)
C23 FE1 C15 177.6(2)
C22 FE1 C15 140.8(2)
C19 FE1 C15 40.42(17)
C20 FE1 C15 114.16(18)
C21 FE1 C15 114.28(19)
C24 FE1 C15 140.6(2)
C16 FE1 C15 40.51(17)

loop_
_geom_bond_atom_site_label_1
_geom_bond_atom_site_label_2
_geom_bond_distance
C1 C6 1.364(8)
C1 F1 1.367(5)
C1 C2 1.376(7)
C2 C3 1.394(6)
C2 H2 0.93
C3 C4 1.385(6)
C3 H3 0.93
C4 C5 1.384(6)
C4 O1 1.383(4)
C5 C6 1.406(6)
C5 H5 0.93
C6 H6 0.93
C7 O1 1.403(5)
C7 O2 1.432(5)
C7 C8 1.522(5)
C7 H7 0.98
C8 O3 1.417(5)
C8 C9 1.518(6)
C8 H8 0.98
C9 O4 1.438(4)
C9 C10 1.531(6)
C9 H9 0.98
C10 O5 1.418(5)
C10 C11 1.540(5)
C10 H10 0.98
C11 O2 1.433(5)
C11 C12 1.518(6)
C11 H11 0.98
C12 N1 1.464(5)
C12 H12A 0.97
C12 H12B 0.97
C13 N1 1.337(5)
C13 C14 1.378(5)
C13 H13 0.93
C14 N3 1.364(6)
C14 C15 1.456(6)
C15 C19 1.422(6)
C15 C16 1.429(6)
C15 FE1 2.068(4)
C16 C17 1.417(6)
C16 FE1 2.059(4)
C16 H16 0.93
C17 C18 1.412(8)
C17 FE1 2.044(4)
C17 H17 0.93
C18 C19 1.431(7)
C18 FE1 2.042(5)
C18 H18 0.93
C19 FE1 2.047(5)
C19 H19 0.93
C20 C24 1.416(7)
C20 C21 1.425(8)
C20 FE1 2.055(5)
C20 H20 0.93
C21 C22 1.409(8)
C21 FE1 2.057(5)
C21 H21 0.93
C22 C23 1.425(8)
C22 FE1 2.046(5)
C22 H22 0.93
C23 C24 1.408(9)
C23 FE1 2.045(5)
C23 H23 0.93
C24 FE1 2.058(5)
C24 H24 0.93
C25 O6 1.413(6)
C25 H25A 0.96
C25 H25B 0.96
C25 H25C 0.96
N1 N2 1.353(5)
N2 N3 1.324(5)
O3 H3A 0.82
O4 H4 0.82
O5 H5A 0.82
O6 H6A 0.82
